data_4033897
loop_
_publ_author_name
'Ayer, Suraj K.'
'Roizen, J. L.'

_publ_section_title
;
 Sulfamate Esters Guide C(3)-Selective Xanthylation of Alkanes.
;
_journal_issue 6
_journal_name_full 'The Journal of organic chemistry'
_journal_page_first 3508
_journal_page_last 3523
_journal_paper_doi 10.1021/acs.joc.9b00105
_journal_volume 84
_journal_year 2019
_chemical_absolute_configuration ad
_chemical_formula_moiety 'C39 H67 N O6 S3, 2(C H Cl3)'
_chemical_formula_sum 'C41 H69 Cl6 N O6 S3'
_chemical_formula_weight 980.85
_space_group_crystal_system orthorhombic
_space_group_IT_number 19
_space_group_name_Hall 'P 2ac 2ab'
_space_group_name_H-M_alt 'P 21 21 21'
_atom_sites_solution_hydrogens mixed
_cell_angle_alpha 90
_cell_angle_beta 90
_cell_angle_gamma 90
_cell_formula_units_Z 4
_cell_length_a 9.2495(5)
_cell_length_b 15.2792(8)
_cell_length_c 34.4997(17)
_cell_measurement_reflns_used 9512
_cell_measurement_temperature 100.(2)
_cell_measurement_theta_max 28.3200
_cell_measurement_theta_min 2.2796
_cell_volume 4875.7(4)
_computing_cell_refinement 'SAINT V8.38A (Bruker AXS Inc., 2017)'
_computing_data_collection 'Bruker Instrument Service v2013.12.0.0'
_computing_data_reduction 'SAINT V8.38A (Bruker AXS Inc., 2017)'
_computing_molecular_graphics 'shelXle (C.B. Huebschle, rev 882)'
_computing_structure_refinement 'SHELXL-2017/1 (Sheldrick, 2017)'
_computing_structure_solution 'XS, VERSION 2013/1'
_diffrn_ambient_temperature 100.(2)
_diffrn_detector_area_resol_mean 8.3333
_diffrn_measured_fraction_theta_full 0.999
_diffrn_measured_fraction_theta_max 0.999
_diffrn_measurement_device_type 'Bruker-Nonius X8 Kappa APEX II'
_diffrn_measurement_method 'phi and omega scans'
_diffrn_radiation_monochromator graphite
_diffrn_radiation_type MoK\a
_diffrn_radiation_wavelength 0.71073
_diffrn_reflns_av_R_equivalents 0.0566
_diffrn_reflns_av_unetI/netI 0.0540
_diffrn_reflns_limit_h_max 12
_diffrn_reflns_limit_h_min -12
_diffrn_reflns_limit_k_max 19
_diffrn_reflns_limit_k_min -20
_diffrn_reflns_limit_l_max 45
_diffrn_reflns_limit_l_min -45
_diffrn_reflns_number 62494
_diffrn_reflns_theta_full 28.28
_diffrn_reflns_theta_max 28.28
_diffrn_reflns_theta_min 1.78
_diffrn_source 'fine-focus sealed tube'
_exptl_absorpt_coefficient_mu 0.524
_exptl_absorpt_correction_T_max 0.90
_exptl_absorpt_correction_T_min 0.83
_exptl_absorpt_correction_type multi-scan
_exptl_absorpt_process_details
;
SADABS-2016/2 - Bruker AXS area detector scaling and absorption correction
;
_exptl_crystal_colour colorless
_exptl_crystal_density_diffrn 1.336
_exptl_crystal_density_method 'not measured'
_exptl_crystal_description block
_exptl_crystal_F_000 2080
_exptl_crystal_size_max 0.326
_exptl_crystal_size_mid 0.227
_exptl_crystal_size_min 0.217
_refine_diff_density_max 0.836
_refine_diff_density_min -1.117
_refine_ls_abs_structure_details
;

Refined as an inversion twin.
;
_refine_ls_abs_structure_Flack 0.11(12)
_refine_ls_extinction_method none
_refine_ls_goodness_of_fit_ref 1.145
_refine_ls_hydrogen_treatment constr
_refine_ls_matrix_type full
_refine_ls_number_parameters 540
_refine_ls_number_reflns 12089
_refine_ls_number_restraints 42
_refine_ls_restrained_S_all 1.146
_refine_ls_R_factor_all 0.0903
_refine_ls_R_factor_gt 0.0782
_refine_ls_shift/su_max 0.000
_refine_ls_shift/su_mean 0.000
_refine_ls_structure_factor_coef Fsqd
_refine_ls_weighting_details 'w=1/[\s^2^(Fo^2^)+(0.1090P)^2^+10.5661P] where P=(Fo^2^+2Fc^2^)/3'
_refine_ls_weighting_scheme calc
_refine_ls_wR_factor_gt 0.2179
_refine_ls_wR_factor_ref 0.2252
_reflns_number_gt 10470
_reflns_number_total 12089
_reflns_threshold_expression 'I > 2\s(I)'
_cod_data_source_file jo9b00105_si_001.cif
_cod_data_source_block rds804
_cod_depositor_comments
;
The following automatic conversions were performed:

data item '_exptl_absorpt_correction_type' value 'Multi-Scan' was
changed to 'multi-scan' in accordance with the
/home/data/users/saulius/crontab/automatic-downloads/current/ACS/lib/dictionaries/cif_core.dic
dictionary named 'cif_core.dic' version 2.4.2 last updated on
2011-04-26.

Automatic conversion script
Id: cif_fix_values 6909 2019-04-08 15:41:33Z antanas 
;
_cod_database_code 4033897

loop_
_space_group_symop_operation_xyz
'x, y, z'
'-x+1/2, -y, z+1/2'
'-x, y+1/2, -z+1/2'
'x+1/2, -y+1/2, -z'

loop_
_atom_site_type_symbol
_atom_site_label
_atom_site_fract_x
_atom_site_fract_y
_atom_site_fract_z
_atom_site_U_iso_or_equiv
_atom_site_adp_type
_atom_site_calc_flag
_atom_site_refinement_flags_adp
_atom_site_refinement_flags_occupancy
_atom_site_refinement_flags_posn
_atom_site_occupancy
_atom_site_disorder_assembly
_atom_site_disorder_group
S S1 0.25864(18) 0.45211(11) 0.46432(4) 0.0235(3) Uani d . . . 1.0 . .
S S2 0.00360(16) 0.49225(10) 0.37266(4) 0.0208(3) Uani d . . . 1.0 . .
S S3 -0.08871(18) 0.51365(12) 0.28816(5) 0.0269(4) Uani d . . . 1.0 . .
O O1 0.1490(5) 0.4102(3) 0.43479(12) 0.0214(9) Uani d . . . 1.0 . .
O O2 0.1759(6) 0.5220(4) 0.48115(15) 0.0328(11) Uani d . . . 1.0 . .
O O3 0.3149(6) 0.3864(4) 0.48944(13) 0.0319(11) Uani d . . . 1.0 . .
O O4 -0.1234(5) 0.6221(3) 0.34707(13) 0.0238(10) Uani d . . . 1.0 . .
O O5 0.8236(5) 0.2482(3) 0.13643(12) 0.0206(9) Uani d . . . 1.0 . .
O O6 0.7042(6) 0.1455(4) 0.10367(14) 0.0321(12) Uani d . . . 1.0 . .
N N1 0.3855(6) 0.4864(4) 0.43591(15) 0.0237(11) Uani d . . . 1.0 . .
H H1 0.356616 0.53393 0.4238 0.028 Uiso d U . R 1.0 . .
C C1 0.6349(6) 0.1655(4) 0.22657(17) 0.0172(11) Uani d . . . 1.0 . .
H H1A 0.539709 0.151644 0.214963 0.021 Uiso calc U . R 1.0 . .
H H1B 0.660287 0.11733 0.24449 0.021 Uiso calc U . R 1.0 . .
C C2 0.7486(7) 0.1698(4) 0.19415(17) 0.0187(11) Uani d . . . 1.0 . .
H H2A 0.845806 0.178059 0.205584 0.022 Uiso calc U . R 1.0 . .
H H2B 0.748782 0.114078 0.179481 0.022 Uiso calc U . R 1.0 . .
C C3 0.7148(6) 0.2446(4) 0.16719(16) 0.0173(11) Uani d . . . 1.0 . .
H H3 0.618836 0.232895 0.154916 0.021 Uiso calc U . R 1.0 . .
C C4 0.7088(6) 0.3351(4) 0.18613(17) 0.0166(11) Uani d . . . 1.0 . .
C C5 0.6000(6) 0.3279(4) 0.22065(17) 0.0151(11) Uani d . . . 1.0 . .
H H5 0.504915 0.315444 0.208032 0.018 Uiso calc U . R 1.0 . .
C C6 0.5758(6) 0.4133(4) 0.24230(18) 0.0167(11) Uani d . . . 1.0 . .
H H6A 0.569193 0.461981 0.223445 0.02 Uiso calc U . R 1.0 . .
H H6B 0.659435 0.424773 0.259473 0.02 Uiso calc U . R 1.0 . .
C C7 0.4379(6) 0.4103(4) 0.26652(18) 0.0178(11) Uani d . . . 1.0 . .
H H7A 0.353808 0.40692 0.248832 0.021 Uiso calc U . R 1.0 . .
H H7B 0.429734 0.465592 0.281328 0.021 Uiso calc U . R 1.0 . .
C C8 0.4307(6) 0.3326(4) 0.29527(16) 0.0145(10) Uani d . . . 1.0 . .
C C9 0.4797(6) 0.2463(4) 0.27441(16) 0.0138(10) Uani d . . . 1.0 . .
H H9 0.401653 0.234422 0.255047 0.017 Uiso calc U . R 1.0 . .
C C10 0.6218(6) 0.2505(4) 0.24977(16) 0.0124(10) Uani d . . . 1.0 . .
C C11 0.4732(6) 0.1679(4) 0.30252(17) 0.0163(11) Uani d . . . 1.0 . .
H H11A 0.49847 0.113768 0.288251 0.02 Uiso calc U . R 1.0 . .
H H11B 0.545969 0.176232 0.323231 0.02 Uiso calc U . R 1.0 . .
C C12 0.3244(7) 0.1567(4) 0.32097(18) 0.0193(12) Uani d . . . 1.0 . .
H H12A 0.254892 0.137664 0.300828 0.023 Uiso calc U . R 1.0 . .
H H12B 0.329546 0.109971 0.340817 0.023 Uiso calc U . R 1.0 . .
C C13 0.2687(6) 0.2402(4) 0.33979(16) 0.0155(11) Uani d . . . 1.0 . .
H H13 0.338525 0.255377 0.360885 0.019 Uiso calc U . R 1.0 . .
C C14 0.2704(6) 0.3193(4) 0.31027(16) 0.0144(11) Uani d . . . 1.0 . .
C C15 0.2119(6) 0.4036(4) 0.32937(17) 0.0160(11) Uani d . . . 1.0 . .
H H15A 0.19778 0.448672 0.309089 0.019 Uiso calc U . R 1.0 . .
H H15B 0.284857 0.426049 0.347869 0.019 Uiso calc U . R 1.0 . .
C C16 0.0670(6) 0.3895(4) 0.35113(17) 0.0184(11) Uani d . . . 1.0 . .
H H16 -0.006663 0.370155 0.331733 0.022 Uiso calc U . R 1.0 . .
C C17 0.0813(7) 0.3170(4) 0.38182(18) 0.0203(12) Uani d . . . 1.0 . .
C C18 0.1199(6) 0.2318(4) 0.35890(18) 0.0182(12) Uani d . . . 1.0 . .
H H18 0.047766 0.226656 0.337437 0.022 Uiso calc U . R 1.0 . .
C C19 0.0878(7) 0.1568(5) 0.38756(19) 0.0239(13) Uani d . . . 1.0 . .
H H19 0.17721 0.146786 0.403256 0.029 Uiso calc U . R 1.0 . .
C C20 0.0443(7) 0.0688(4) 0.3696(2) 0.0255(13) Uani d . . . 1.0 . .
H H20 0.125936 0.049797 0.35254 0.031 Uiso calc U . R 1.0 . .
C C21 -0.0299(8) 0.1963(5) 0.4153(2) 0.0333(17) Uani d . . . 1.0 . .
H H21A -0.119501 0.160944 0.414188 0.04 Uiso calc U . R 1.0 . .
H H21B 0.005643 0.196747 0.44237 0.04 Uiso calc U . R 1.0 . .
C C22 -0.0590(7) 0.2883(5) 0.4017(2) 0.0271(14) Uani d . . . 1.0 . .
H H22A -0.081831 0.327096 0.423816 0.032 Uiso calc U . R 1.0 . .
H H22B -0.140833 0.289529 0.383169 0.032 Uiso calc U . R 1.0 . .
C C23 0.8589(6) 0.3669(5) 0.19799(19) 0.0215(12) Uani d . . . 1.0 . .
H H23A 0.904613 0.323216 0.214775 0.032 Uiso calc U . R 1.0 . .
H H23B 0.850193 0.422447 0.212033 0.032 Uiso calc U . R 1.0 . .
H H23C 0.918268 0.375602 0.174774 0.032 Uiso calc U . R 1.0 . .
C C24 0.6464(7) 0.3987(4) 0.15587(18) 0.0219(13) Uani d . . . 1.0 . .
H H24A 0.707208 0.397991 0.132602 0.033 Uiso calc U . R 1.0 . .
H H24B 0.644391 0.458038 0.166674 0.033 Uiso calc U . R 1.0 . .
H H24C 0.547987 0.380692 0.149057 0.033 Uiso calc U . R 1.0 . .
C C25 0.7592(6) 0.2594(4) 0.27531(17) 0.0181(11) Uani d . . . 1.0 . .
H H25A 0.741035 0.23316 0.300781 0.027 Uiso calc U . R 1.0 . .
H H25B 0.783142 0.321419 0.2785 0.027 Uiso calc U . R 1.0 . .
H H25C 0.840036 0.229092 0.262781 0.027 Uiso calc U . R 1.0 . .
C C26 0.5339(6) 0.3555(4) 0.32935(17) 0.0186(12) Uani d . . . 1.0 . .
H H26A 0.627244 0.374912 0.318985 0.028 Uiso calc U . R 1.0 . .
H H26B 0.548373 0.303626 0.345591 0.028 Uiso calc U . R 1.0 . .
H H26C 0.491309 0.402494 0.344953 0.028 Uiso calc U . R 1.0 . .
C C27 0.1657(6) 0.2983(4) 0.27595(18) 0.0198(12) Uani d . . . 1.0 . .
H H27A 0.186843 0.337333 0.254132 0.03 Uiso calc U . R 1.0 . .
H H27B 0.065506 0.307074 0.284363 0.03 Uiso calc U . R 1.0 . .
H H27C 0.178966 0.237374 0.267823 0.03 Uiso calc U . R 1.0 . .
C C28 0.1961(7) 0.3343(5) 0.41220(19) 0.0227(13) Uani d . . . 1.0 . .
H H28A 0.207341 0.282648 0.42927 0.027 Uiso calc U . R 1.0 . .
H H28B 0.290197 0.346446 0.399635 0.027 Uiso calc U . R 1.0 . .
C C29 0.0258(9) -0.0009(5) 0.4005(2) 0.0357(17) Uani d . . . 1.0 . .
H H29A 0.115026 -0.005748 0.415689 0.054 Uiso calc U . R 1.0 . .
H H29B 0.004788 -0.057293 0.388173 0.054 Uiso calc U . R 1.0 . .
H H29C -0.054343 0.015177 0.417674 0.054 Uiso calc U . R 1.0 . .
C C30 -0.0918(9) 0.0734(6) 0.3440(3) 0.0390(18) Uani d . . . 1.0 . .
H H30A -0.174834 0.091074 0.359787 0.059 Uiso calc U . R 1.0 . .
H H30B -0.110482 0.015766 0.332552 0.059 Uiso calc U . R 1.0 . .
H H30C -0.076833 0.116327 0.323231 0.059 Uiso calc U . R 1.0 . .
C C31 0.8051(7) 0.1938(5) 0.10608(19) 0.0236(13) Uani d . . . 1.0 . .
C C32 0.9223(9) 0.2057(5) 0.0767(2) 0.0332(16) Uani d . . . 1.0 . .
H H32A 0.921395 0.266256 0.067288 0.05 Uiso calc U . R 1.0 . .
H H32B 0.906083 0.165741 0.054911 0.05 Uiso calc U . R 1.0 . .
H H32C 1.016132 0.193015 0.088606 0.05 Uiso calc U . R 1.0 . .
C C33 -0.0757(6) 0.5460(4) 0.33294(18) 0.0203(12) Uani d . . . 1.0 . .
C C34 -0.1891(8) 0.6839(5) 0.3209(2) 0.0277(14) Uani d . . . 1.0 . .
H H34A -0.276409 0.658176 0.308836 0.033 Uiso calc U . R 1.0 . .
H H34B -0.120373 0.70015 0.300115 0.033 Uiso calc U . R 1.0 . .
C C35 -0.2287(9) 0.7629(6) 0.3445(2) 0.0368(17) Uani d . . . 1.0 . .
H H35A -0.274897 0.806475 0.327718 0.055 Uiso calc U . R 1.0 . .
H H35B -0.141266 0.787988 0.356022 0.055 Uiso calc U . R 1.0 . .
H H35C -0.295933 0.745743 0.365087 0.055 Uiso calc U . R 1.0 . .
C C36 0.5416(7) 0.4974(6) 0.4488(2) 0.0345(17) Uani d . . . 1.0 . .
C C37 0.5515(9) 0.5494(7) 0.4863(2) 0.047(2) Uani d . . . 1.0 . .
H H37A 0.512405 0.608223 0.482152 0.07 Uiso calc U . R 1.0 . .
H H37B 0.652922 0.553633 0.494316 0.07 Uiso calc U . R 1.0 . .
H H37C 0.495709 0.519688 0.506529 0.07 Uiso calc U . R 1.0 . .
C C38 0.6118(8) 0.5475(6) 0.4157(2) 0.0387(18) Uani d . . . 1.0 . .
H H38A 0.603515 0.513592 0.391727 0.058 Uiso calc U . R 1.0 . .
H H38B 0.714174 0.557376 0.421653 0.058 Uiso calc U . R 1.0 . .
H H38C 0.563098 0.604025 0.41247 0.058 Uiso calc U . R 1.0 . .
C C39 0.6089(11) 0.4077(7) 0.4523(3) 0.054(2) Uani d . . . 1.0 . .
H H39A 0.545025 0.369649 0.467537 0.081 Uiso calc U . R 1.0 . .
H H39B 0.702694 0.412501 0.465371 0.081 Uiso calc U . R 1.0 . .
H H39C 0.622513 0.382584 0.426459 0.081 Uiso calc U . R 1.0 . .
Cl Cl1S 0.4791(3) 0.78388(19) 0.43934(9) 0.0635(7) Uani d . . . 1.0 . .
Cl Cl2S 0.7035(5) 0.9080(3) 0.42277(11) 0.0937(14) Uani d . . . 1.0 . .
Cl Cl3S 0.7525(3) 0.7678(3) 0.47774(11) 0.0806(10) Uani d . . . 1.0 . .
C C1S 0.6293(11) 0.8398(8) 0.4583(3) 0.056(3) Uani d . . . 1.0 . .
H H1S 0.593814 0.877971 0.479825 0.067 Uiso calc U . R 1.0 . .
Cl Cl4S 0.4354(4) 0.1917(2) 0.48228(9) 0.0640(9) Uani d . P D 0.884(4) A 1
Cl Cl5S 0.5482(3) 0.1433(3) 0.40754(8) 0.0681(11) Uani d . P D 0.884(4) A 1
Cl Cl6S 0.3859(3) 0.0201(2) 0.45438(12) 0.0714(10) Uani d . P D 0.884(4) A 1
C C2S 0.5085(11) 0.1061(7) 0.4546(3) 0.0407(19) Uani d . P D 0.884(4) A 1
H H2S 0.600096 0.085917 0.467124 0.049 Uiso calc U P R 0.884(4) A 1
Cl Cl4T 0.574(2) 0.203(2) 0.4210(7) 0.0681(11) Uani d . P D 0.116(4) A 2
Cl Cl5T 0.487(3) 0.0162(16) 0.4216(9) 0.0714(10) Uani d . P D 0.116(4) A 2
Cl Cl6T 0.399(3) 0.1340(19) 0.4790(7) 0.0640(9) Uani d . P D 0.116(4) A 2
C C2T 0.540(5) 0.109(2) 0.4484(12) 0.0407(19) Uani d . P D 0.116(4) A 2
H H2T 0.627971 0.093838 0.464157 0.049 Uiso calc U P R 0.116(4) A 2

loop_
_atom_site_aniso_label
_atom_site_aniso_U_11
_atom_site_aniso_U_22
_atom_site_aniso_U_33
_atom_site_aniso_U_12
_atom_site_aniso_U_13
_atom_site_aniso_U_23
S1 0.0285(8) 0.0275(8) 0.0144(6) 0.0055(7) 0.0028(6) 0.0004(6)
S2 0.0184(6) 0.0231(8) 0.0210(6) 0.0070(6) 0.0006(5) -0.0013(6)
S3 0.0256(8) 0.0286(8) 0.0265(8) 0.0001(7) -0.0092(6) -0.0047(7)
O1 0.020(2) 0.027(2) 0.0162(19) 0.0062(18) 0.0031(16) -0.0014(18)
O2 0.040(3) 0.031(3) 0.027(2) 0.005(2) 0.013(2) -0.004(2)
O3 0.045(3) 0.033(3) 0.018(2) 0.004(2) -0.001(2) 0.0033(19)
O4 0.022(2) 0.025(2) 0.025(2) 0.0088(19) 0.0008(18) -0.0008(18)
O5 0.017(2) 0.027(2) 0.0169(19) -0.0004(18) 0.0022(16) -0.0043(17)
O6 0.027(3) 0.041(3) 0.028(2) 0.001(2) -0.001(2) -0.015(2)
N1 0.023(3) 0.029(3) 0.019(2) 0.006(2) 0.000(2) 0.001(2)
C1 0.012(2) 0.016(3) 0.024(3) 0.001(2) 0.003(2) 0.001(2)
C2 0.015(3) 0.018(3) 0.023(3) 0.002(2) 0.003(2) -0.002(2)
C3 0.016(3) 0.019(3) 0.017(2) -0.001(2) 0.002(2) -0.002(2)
C4 0.014(2) 0.018(3) 0.018(2) -0.005(2) 0.000(2) 0.000(2)
C5 0.010(2) 0.014(3) 0.021(3) 0.001(2) 0.000(2) 0.001(2)
C6 0.014(3) 0.013(3) 0.023(3) -0.003(2) 0.004(2) 0.000(2)
C7 0.012(2) 0.013(3) 0.029(3) -0.001(2) 0.001(2) 0.000(2)
C8 0.011(2) 0.015(3) 0.017(2) 0.002(2) -0.0008(19) -0.003(2)
C9 0.011(2) 0.015(3) 0.016(2) -0.001(2) -0.0020(19) 0.000(2)
C10 0.010(2) 0.010(2) 0.017(2) -0.0015(19) -0.0012(19) 0.001(2)
C11 0.013(2) 0.016(3) 0.020(3) 0.003(2) 0.002(2) 0.001(2)
C12 0.018(3) 0.016(3) 0.023(3) 0.002(2) 0.006(2) 0.002(2)
C13 0.010(2) 0.017(3) 0.020(3) -0.001(2) 0.002(2) 0.001(2)
C14 0.010(2) 0.014(3) 0.019(2) 0.001(2) -0.001(2) 0.000(2)
C15 0.010(2) 0.016(3) 0.022(3) 0.004(2) 0.001(2) -0.002(2)
C16 0.017(3) 0.019(3) 0.019(3) 0.002(2) 0.001(2) -0.004(2)
C17 0.020(3) 0.019(3) 0.022(3) 0.003(2) 0.006(2) -0.001(2)
C18 0.014(3) 0.018(3) 0.023(3) 0.003(2) 0.005(2) 0.001(2)
C19 0.020(3) 0.025(3) 0.026(3) 0.006(3) 0.010(2) 0.004(3)
C20 0.024(3) 0.023(3) 0.030(3) 0.001(2) 0.007(3) 0.003(3)
C21 0.033(4) 0.032(4) 0.036(4) -0.002(3) 0.020(3) 0.001(3)
C22 0.019(3) 0.029(4) 0.034(3) 0.002(3) 0.013(3) -0.005(3)
C23 0.014(3) 0.026(3) 0.025(3) -0.004(2) 0.003(2) 0.000(3)
C24 0.024(3) 0.017(3) 0.024(3) 0.002(2) 0.001(2) 0.002(2)
C25 0.010(2) 0.024(3) 0.020(2) 0.000(2) -0.003(2) -0.001(2)
C26 0.016(3) 0.020(3) 0.020(3) -0.003(2) -0.002(2) -0.006(2)
C27 0.013(3) 0.024(3) 0.023(3) -0.004(2) -0.003(2) 0.001(2)
C28 0.022(3) 0.022(3) 0.024(3) 0.006(3) 0.003(2) -0.002(2)
C29 0.040(4) 0.031(4) 0.037(4) -0.005(3) 0.008(3) 0.007(3)
C30 0.027(4) 0.031(4) 0.058(5) -0.001(3) -0.004(4) 0.002(4)
C31 0.021(3) 0.029(3) 0.021(3) 0.003(3) -0.004(2) -0.001(3)
C32 0.044(4) 0.037(4) 0.019(3) -0.001(3) 0.010(3) -0.003(3)
C33 0.011(2) 0.023(3) 0.026(3) 0.002(2) -0.001(2) 0.000(2)
C34 0.022(3) 0.032(4) 0.029(3) 0.005(3) -0.004(3) 0.002(3)
C35 0.035(4) 0.036(4) 0.040(4) 0.018(3) -0.005(3) 0.000(3)
C36 0.019(3) 0.054(5) 0.030(3) 0.008(3) -0.002(2) -0.002(3)
C37 0.032(4) 0.073(6) 0.035(4) -0.007(4) -0.008(3) -0.016(4)
C38 0.021(3) 0.054(5) 0.041(4) -0.003(3) 0.008(3) -0.008(4)
C39 0.039(5) 0.057(6) 0.065(6) 0.022(5) 0.002(4) 0.010(5)
Cl1S 0.0590(15) 0.0610(16) 0.0704(16) -0.0257(13) -0.0150(13) -0.0004(13)
Cl2S 0.107(3) 0.085(2) 0.090(2) -0.051(2) 0.057(2) -0.0427(19)
Cl3S 0.0466(14) 0.096(2) 0.099(2) 0.0072(15) -0.0073(15) -0.042(2)
C1S 0.047(5) 0.078(7) 0.043(5) -0.020(5) 0.002(4) -0.027(5)
Cl4S 0.077(2) 0.061(2) 0.0539(15) 0.0247(17) 0.0059(14) 0.0064(15)
Cl5S 0.0394(13) 0.128(3) 0.0369(13) 0.0141(17) 0.0019(11) 0.0338(17)
Cl6S 0.0443(15) 0.0634(19) 0.106(3) -0.0101(14) -0.0095(16) 0.0123(18)
C2S 0.037(5) 0.053(5) 0.032(4) -0.001(4) -0.008(3) 0.013(3)
Cl4T 0.0394(13) 0.128(3) 0.0369(13) 0.0141(17) 0.0019(11) 0.0338(17)
Cl5T 0.0443(15) 0.0634(19) 0.106(3) -0.0101(14) -0.0095(16) 0.0123(18)
Cl6T 0.077(2) 0.061(2) 0.0539(15) 0.0247(17) 0.0059(14) 0.0064(15)
C2T 0.037(5) 0.053(5) 0.032(4) -0.001(4) -0.008(3) 0.013(3)

loop_
_atom_type_symbol
_atom_type_description
_atom_type_scat_dispersion_real
_atom_type_scat_dispersion_imag
_atom_type_scat_source
C C 0.0033 0.0016 'International Tables Vol C Tables 4.2.6.8 and 6.1.1.4'
H H 0.0000 0.0000 'International Tables Vol C Tables 4.2.6.8 and 6.1.1.4'
Cl Cl 0.1484 0.1585 'International Tables Vol C Tables 4.2.6.8 and 6.1.1.4'
N N 0.0061 0.0033 'International Tables Vol C Tables 4.2.6.8 and 6.1.1.4'
O O 0.0106 0.0060 'International Tables Vol C Tables 4.2.6.8 and 6.1.1.4'
S S 0.1246 0.1234 'International Tables Vol C Tables 4.2.6.8 and 6.1.1.4'

loop_
_geom_angle_atom_site_label_1
_geom_angle_atom_site_label_2
_geom_angle_atom_site_label_3
_geom_angle
O3 S1 O2 118.2(3)
O3 S1 O1 110.1(3)
O2 S1 O1 102.7(3)
O3 S1 N1 109.4(3)
O2 S1 N1 113.1(3)
O1 S1 N1 102.0(3)
C33 S2 C16 102.6(3)
C28 O1 S1 118.4(4)
C33 O4 C34 118.8(5)
C31 O5 C3 117.0(5)
C36 N1 S1 123.3(5)
C36 N1 H1 109.6
S1 N1 H1 109.5
C10 C1 C2 113.5(5)
C10 C1 H1A 108.9
C2 C1 H1A 108.9
C10 C1 H1B 108.9
C2 C1 H1B 108.9
H1A C1 H1B 107.7
C3 C2 C1 109.8(5)
C3 C2 H2A 109.7
C1 C2 H2A 109.7
C3 C2 H2B 109.7
C1 C2 H2B 109.7
H2A C2 H2B 108.2
O5 C3 C2 109.5(5)
O5 C3 C4 107.5(5)
C2 C3 C4 115.5(5)
O5 C3 H3 108.1
C2 C3 H3 108.1
C4 C3 H3 108.1
C23 C4 C3 111.7(5)
C23 C4 C24 108.7(5)
C3 C4 C24 107.2(5)
C23 C4 C5 113.8(5)
C3 C4 C5 106.6(5)
C24 C4 C5 108.7(5)
C6 C5 C4 114.2(5)
C6 C5 C10 110.6(5)
C4 C5 C10 117.3(5)
C6 C5 H5 104.4
C4 C5 H5 104.4
C10 C5 H5 104.4
C5 C6 C7 111.5(5)
C5 C6 H6A 109.3
C7 C6 H6A 109.3
C5 C6 H6B 109.3
C7 C6 H6B 109.3
H6A C6 H6B 108.0
C6 C7 C8 114.2(5)
C6 C7 H7A 108.7
C8 C7 H7A 108.7
C6 C7 H7B 108.7
C8 C7 H7B 108.7
H7A C7 H7B 107.6
C7 C8 C26 106.5(5)
C7 C8 C9 109.8(4)
C26 C8 C9 111.0(5)
C7 C8 C14 110.4(4)
C26 C8 C14 110.9(4)
C9 C8 C14 108.2(5)
C11 C9 C10 113.9(5)
C11 C9 C8 110.7(4)
C10 C9 C8 117.2(5)
C11 C9 H9 104.5
C10 C9 H9 104.5
C8 C9 H9 104.5
C1 C10 C25 107.8(5)
C1 C10 C5 108.4(4)
C25 C10 C5 113.8(5)
C1 C10 C9 108.4(4)
C25 C10 C9 112.5(4)
C5 C10 C9 105.7(4)
C12 C11 C9 112.6(5)
C12 C11 H11A 109.1
C9 C11 H11A 109.1
C12 C11 H11B 109.1
C9 C11 H11B 109.1
H11A C11 H11B 107.8
C13 C12 C11 112.9(5)
C13 C12 H12A 109.0
C11 C12 H12A 109.0
C13 C12 H12B 109.0
C11 C12 H12B 109.0
H12A C12 H12B 107.8
C12 C13 C18 114.7(5)
C12 C13 C14 111.3(5)
C18 C13 C14 110.5(5)
C12 C13 H13 106.6
C18 C13 H13 106.6
C14 C13 H13 106.6
C15 C14 C27 106.1(5)
C15 C14 C13 111.1(5)
C27 C14 C13 109.0(5)
C15 C14 C8 111.1(5)
C27 C14 C8 111.0(4)
C13 C14 C8 108.5(4)
C14 C15 C16 113.1(5)
C14 C15 H15A 109.0
C16 C15 H15A 109.0
C14 C15 H15B 109.0
C16 C15 H15B 109.0
H15A C15 H15B 107.8
C17 C16 C15 111.1(5)
C17 C16 S2 111.4(4)
C15 C16 S2 110.7(4)
C17 C16 H16 107.8
C15 C16 H16 107.8
S2 C16 H16 107.8
C28 C17 C22 109.6(5)
C28 C17 C16 114.2(5)
C22 C17 C16 116.2(5)
C28 C17 C18 109.5(5)
C22 C17 C18 100.5(5)
C16 C17 C18 105.7(5)
C13 C18 C19 120.7(5)
C13 C18 C17 110.7(5)
C19 C18 C17 104.5(5)
C13 C18 H18 106.7
C19 C18 H18 106.7
C17 C18 H18 106.7
C20 C19 C18 116.2(5)
C20 C19 C21 113.6(6)
C18 C19 C21 103.8(5)
C20 C19 H19 107.6
C18 C19 H19 107.6
C21 C19 H19 107.6
C29 C20 C19 111.1(6)
C29 C20 C30 110.1(6)
C19 C20 C30 114.0(6)
C29 C20 H20 107.1
C19 C20 H20 107.1
C30 C20 H20 107.1
C22 C21 C19 107.0(5)
C22 C21 H21A 110.3
C19 C21 H21A 110.3
C22 C21 H21B 110.3
C19 C21 H21B 110.3
H21A C21 H21B 108.6
C21 C22 C17 104.8(5)
C21 C22 H22A 110.8
C17 C22 H22A 110.8
C21 C22 H22B 110.8
C17 C22 H22B 110.8
H22A C22 H22B 108.9
C4 C23 H23A 109.5
C4 C23 H23B 109.5
H23A C23 H23B 109.5
C4 C23 H23C 109.5
H23A C23 H23C 109.5
H23B C23 H23C 109.5
C4 C24 H24A 109.5
C4 C24 H24B 109.5
H24A C24 H24B 109.5
C4 C24 H24C 109.5
H24A C24 H24C 109.5
H24B C24 H24C 109.5
C10 C25 H25A 109.5
C10 C25 H25B 109.5
H25A C25 H25B 109.5
C10 C25 H25C 109.5
H25A C25 H25C 109.5
H25B C25 H25C 109.5
C8 C26 H26A 109.5
C8 C26 H26B 109.5
H26A C26 H26B 109.5
C8 C26 H26C 109.5
H26A C26 H26C 109.5
H26B C26 H26C 109.5
C14 C27 H27A 109.5
C14 C27 H27B 109.5
H27A C27 H27B 109.5
C14 C27 H27C 109.5
H27A C27 H27C 109.5
H27B C27 H27C 109.5
O1 C28 C17 107.3(5)
O1 C28 H28A 110.3
C17 C28 H28A 110.3
O1 C28 H28B 110.3
C17 C28 H28B 110.3
H28A C28 H28B 108.5
C20 C29 H29A 109.5
C20 C29 H29B 109.5
H29A C29 H29B 109.5
C20 C29 H29C 109.5
H29A C29 H29C 109.5
H29B C29 H29C 109.5
C20 C30 H30A 109.5
C20 C30 H30B 109.5
H30A C30 H30B 109.5
C20 C30 H30C 109.5
H30A C30 H30C 109.5
H30B C30 H30C 109.5
O6 C31 O5 122.3(6)
O6 C31 C32 126.5(6)
O5 C31 C32 111.1(6)
C31 C32 H32A 109.5
C31 C32 H32B 109.5
H32A C32 H32B 109.5
C31 C32 H32C 109.5
H32A C32 H32C 109.5
H32B C32 H32C 109.5
O4 C33 S3 125.9(5)
O4 C33 S2 105.1(4)
S3 C33 S2 129.0(4)
O4 C34 C35 106.9(6)
O4 C34 H34A 110.3
C35 C34 H34A 110.3
O4 C34 H34B 110.3
C35 C34 H34B 110.3
H34A C34 H34B 108.6
C34 C35 H35A 109.5
C34 C35 H35B 109.5
H35A C35 H35B 109.5
C34 C35 H35C 109.5
H35A C35 H35C 109.5
H35B C35 H35C 109.5
C39 C36 C38 110.1(7)
C39 C36 N1 108.3(8)
C38 C36 N1 104.0(6)
C39 C36 C37 112.3(8)
C38 C36 C37 110.5(8)
N1 C36 C37 111.3(6)
C36 C37 H37A 109.5
C36 C37 H37B 109.5
H37A C37 H37B 109.5
C36 C37 H37C 109.5
H37A C37 H37C 109.5
H37B C37 H37C 109.5
C36 C38 H38A 109.5
C36 C38 H38B 109.5
H38A C38 H38B 109.5
C36 C38 H38C 109.5
H38A C38 H38C 109.5
H38B C38 H38C 109.5
C36 C39 H39A 109.5
C36 C39 H39B 109.5
H39A C39 H39B 109.5
C36 C39 H39C 109.5
H39A C39 H39C 109.5
H39B C39 H39C 109.5
Cl3S C1S Cl2S 113.2(6)
Cl3S C1S Cl1S 111.0(7)
Cl2S C1S Cl1S 109.8(6)
Cl3S C1S H1S 107.5
Cl2S C1S H1S 107.5
Cl1S C1S H1S 107.5
Cl6S C2S Cl4S 108.4(6)
Cl6S C2S Cl5S 112.1(6)
Cl4S C2S Cl5S 110.0(6)
Cl6S C2S H2S 108.8
Cl4S C2S H2S 108.8
Cl5S C2S H2S 108.8
Cl6T C2T Cl4T 106.(2)
Cl6T C2T Cl5T 107.(2)
Cl4T C2T Cl5T 115.(3)
Cl6T C2T H2T 109.4
Cl4T C2T H2T 109.4
Cl5T C2T H2T 109.4

loop_
_geom_bond_atom_site_label_1
_geom_bond_atom_site_label_2
_geom_bond_distance
S1 O3 1.424(5)
S1 O2 1.436(5)
S1 O1 1.574(5)
S1 N1 1.616(6)
S2 C33 1.758(6)
S2 C16 1.833(6)
S3 C33 1.626(7)
O1 C28 1.464(8)
O4 C33 1.337(8)
O4 C34 1.440(8)
O5 C31 1.347(8)
O5 C3 1.463(7)
O6 C31 1.194(9)
N1 C36 1.520(9)
N1 H1 0.88
C1 C10 1.530(8)
C1 C2 1.537(8)
C1 H1A 0.99
C1 H1B 0.99
C2 C3 1.506(9)
C2 H2A 0.99
C2 H2B 0.99
C3 C4 1.531(8)
C3 H3 1.0
C4 C23 1.527(8)
C4 C24 1.539(9)
C4 C5 1.563(8)
C5 C6 1.520(8)
C5 C10 1.565(8)
C5 H5 1.0
C6 C7 1.526(8)
C6 H6A 0.99
C6 H6B 0.99
C7 C8 1.549(8)
C7 H7A 0.99
C7 H7B 0.99
C8 C26 1.555(8)
C8 C9 1.568(8)
C8 C14 1.583(8)
C9 C11 1.543(8)
C9 C10 1.567(7)
C9 H9 1.0
C10 C25 1.552(7)
C11 C12 1.526(8)
C11 H11A 0.99
C11 H11B 0.99
C12 C13 1.522(8)
C12 H12A 0.99
C12 H12B 0.99
C13 C18 1.532(8)
C13 C14 1.579(8)
C13 H13 1.0
C14 C15 1.546(8)
C14 C27 1.563(8)
C15 C16 1.551(8)
C15 H15A 0.99
C15 H15B 0.99
C16 C17 1.538(9)
C16 H16 1.0
C17 C28 1.515(9)
C17 C22 1.531(9)
C17 C18 1.564(9)
C18 C19 1.542(9)
C18 H18 1.0
C19 C20 1.535(10)
C19 C21 1.570(9)
C19 H19 1.0
C20 C29 1.519(10)
C20 C30 1.540(11)
C20 H20 1.0
C21 C22 1.507(11)
C21 H21A 0.99
C21 H21B 0.99
C22 H22A 0.99
C22 H22B 0.99
C23 H23A 0.98
C23 H23B 0.98
C23 H23C 0.98
C24 H24A 0.98
C24 H24B 0.98
C24 H24C 0.98
C25 H25A 0.98
C25 H25B 0.98
C25 H25C 0.98
C26 H26A 0.98
C26 H26B 0.98
C26 H26C 0.98
C27 H27A 0.98
C27 H27B 0.98
C27 H27C 0.98
C28 H28A 0.99
C28 H28B 0.99
C29 H29A 0.98
C29 H29B 0.98
C29 H29C 0.98
C30 H30A 0.98
C30 H30B 0.98
C30 H30C 0.98
C31 C32 1.495(10)
C32 H32A 0.98
C32 H32B 0.98
C32 H32C 0.98
C34 C35 1.501(11)
C34 H34A 0.99
C34 H34B 0.99
C35 H35A 0.98
C35 H35B 0.98
C35 H35C 0.98
C36 C39 1.511(13)
C36 C38 1.520(12)
C36 C37 1.521(11)
C37 H37A 0.98
C37 H37B 0.98
C37 H37C 0.98
C38 H38A 0.98
C38 H38B 0.98
C38 H38C 0.98
C39 H39A 0.98
C39 H39B 0.98
C39 H39C 0.98
Cl1S C1S 1.757(10)
Cl2S C1S 1.750(12)
Cl3S C1S 1.720(13)
C1S H1S 1.0
Cl4S C2S 1.755(11)
Cl5S C2S 1.759(10)
Cl6S C2S 1.736(11)
C2S H2S 1.0
Cl4T C2T 1.76(3)
Cl5T C2T 1.76(3)
Cl6T C2T 1.73(3)
C2T H2T 1.0

loop_
_geom_torsion_atom_site_label_1
_geom_torsion_atom_site_label_2
_geom_torsion_atom_site_label_3
_geom_torsion_atom_site_label_4
_geom_torsion
O3 S1 O1 C28 -52.2(5)
O2 S1 O1 C28 -179.0(5)
N1 S1 O1 C28 63.7(5)
O3 S1 N1 C36 -37.1(7)
O2 S1 N1 C36 96.8(6)
O1 S1 N1 C36 -153.6(6)
C10 C1 C2 C3 -56.8(6)
C31 O5 C3 C2 82.2(6)
C31 O5 C3 C4 -151.6(5)
C1 C2 C3 O5 180.0(5)
C1 C2 C3 C4 58.5(7)
O5 C3 C4 C23 -51.4(6)
C2 C3 C4 C23 71.2(7)
O5 C3 C4 C24 67.6(6)
C2 C3 C4 C24 -169.8(5)
O5 C3 C4 C5 -176.2(4)
C2 C3 C4 C5 -53.7(6)
C23 C4 C5 C6 58.5(7)
C3 C4 C5 C6 -178.0(5)
C24 C4 C5 C6 -62.8(6)
C23 C4 C5 C10 -73.3(7)
C3 C4 C5 C10 50.2(6)
C24 C4 C5 C10 165.4(5)
C4 C5 C6 C7 162.1(5)
C10 C5 C6 C7 -62.9(6)
C5 C6 C7 C8 54.9(7)
C6 C7 C8 C26 75.2(6)
C6 C7 C8 C9 -45.1(6)
C6 C7 C8 C14 -164.3(5)
C7 C8 C9 C11 -179.9(4)
C26 C8 C9 C11 62.5(6)
C14 C8 C9 C11 -59.4(6)
C7 C8 C9 C10 47.1(6)
C26 C8 C9 C10 -70.4(6)
C14 C8 C9 C10 167.6(4)
C2 C1 C10 C25 -71.8(6)
C2 C1 C10 C5 51.9(6)
C2 C1 C10 C9 166.2(5)
C6 C5 C10 C1 176.0(5)
C4 C5 C10 C1 -50.6(6)
C6 C5 C10 C25 -64.0(6)
C4 C5 C10 C25 69.4(6)
C6 C5 C10 C9 60.0(6)
C4 C5 C10 C9 -166.6(5)
C11 C9 C10 C1 58.4(6)
C8 C9 C10 C1 -170.2(5)
C11 C9 C10 C25 -60.8(6)
C8 C9 C10 C25 70.7(6)
C11 C9 C10 C5 174.4(5)
C8 C9 C10 C5 -54.1(6)
C10 C9 C11 C12 -170.3(5)
C8 C9 C11 C12 55.2(6)
C9 C11 C12 C13 -52.3(7)
C11 C12 C13 C18 -179.6(5)
C11 C12 C13 C14 54.0(6)
C12 C13 C14 C15 179.3(5)
C18 C13 C14 C15 50.7(6)
C12 C13 C14 C27 62.7(6)
C18 C13 C14 C27 -65.9(6)
C12 C13 C14 C8 -58.3(6)
C18 C13 C14 C8 173.1(5)
C7 C8 C14 C15 -56.9(6)
C26 C8 C14 C15 60.9(6)
C9 C8 C14 C15 -177.1(4)
C7 C8 C14 C27 60.8(6)
C26 C8 C14 C27 178.7(5)
C9 C8 C14 C27 -59.3(6)
C7 C8 C14 C13 -179.3(5)
C26 C8 C14 C13 -61.5(6)
C9 C8 C14 C13 60.5(5)
C27 C14 C15 C16 69.8(6)
C13 C14 C15 C16 -48.6(6)
C8 C14 C15 C16 -169.5(5)
C14 C15 C16 C17 56.1(6)
C14 C15 C16 S2 -179.6(4)
C33 S2 C16 C17 -155.9(4)
C33 S2 C16 C15 80.0(4)
C15 C16 C17 C28 58.7(6)
S2 C16 C17 C28 -65.3(6)
C15 C16 C17 C22 -172.3(5)
S2 C16 C17 C22 63.8(6)
C15 C16 C17 C18 -61.9(6)
S2 C16 C17 C18 174.2(4)
C12 C13 C18 C19 50.4(8)
C14 C13 C18 C19 177.1(5)
C12 C13 C18 C17 172.8(5)
C14 C13 C18 C17 -60.5(6)
C28 C17 C18 C13 -58.2(7)
C22 C17 C18 C13 -173.4(5)
C16 C17 C18 C13 65.4(6)
C28 C17 C18 C19 73.3(6)
C22 C17 C18 C19 -42.0(6)
C16 C17 C18 C19 -163.2(5)
C13 C18 C19 C20 -83.2(7)
C17 C18 C19 C20 151.4(5)
C13 C18 C19 C21 151.2(6)
C17 C18 C19 C21 25.9(7)
C18 C19 C20 C29 176.1(6)
C21 C19 C20 C29 -63.5(8)
C18 C19 C20 C30 -58.8(8)
C21 C19 C20 C30 61.6(8)
C20 C19 C21 C22 -127.0(7)
C18 C19 C21 C22 0.2(8)
C19 C21 C22 C17 -26.9(8)
C28 C17 C22 C21 -73.2(7)
C16 C17 C22 C21 155.5(6)
C18 C17 C22 C21 42.1(7)
S1 O1 C28 C17 -170.7(4)
C22 C17 C28 O1 -66.2(7)
C16 C17 C28 O1 66.2(6)
C18 C17 C28 O1 -175.5(5)
C3 O5 C31 O6 1.1(9)
C3 O5 C31 C32 179.0(6)
C34 O4 C33 S3 -1.9(9)
C34 O4 C33 S2 177.2(5)
C16 S2 C33 O4 -179.6(4)
C16 S2 C33 S3 -0.5(5)
C33 O4 C34 C35 -178.9(6)
S1 N1 C36 C39 74.1(8)
S1 N1 C36 C38 -168.8(5)
S1 N1 C36 C37 -49.8(10)
